data_7051535
loop_
_publ_author_name
'Munro, Orde Q.'
'du Toit, Karen'
'Drewes, Siegfried E.'
'Crouch, Neil R.'
'Mulholland, Dulcie A.'

_publ_section_title
;
 Experimental and theoretical studies of a naturally occurring
 non-oligomeric steroidal supramolecular zipper
;
_journal_issue 2
_journal_name_full 'New Journal of Chemistry'
_journal_page_first 197
_journal_paper_doi 10.1039/b513734a
_journal_volume 30
_journal_year 2006
_chemical_absolute_configuration unk
_chemical_formula_moiety 'C27 H44 O4'
_chemical_formula_sum 'C27 H44 O4'
_chemical_formula_weight 432.62
_chemical_name_common 25R,5beta-spirostane-1beta,3alpha-diol
_chemical_name_systematic
;
?
;
_space_group_IT_number 4
_symmetry_cell_setting monoclinic
_symmetry_space_group_name_Hall 'P 2yb'
_symmetry_space_group_name_H-M 'P 1 21 1'
_atom_sites_solution_hydrogens geom
_atom_sites_solution_primary direct
_atom_sites_solution_secondary difmap
_audit_creation_method SHELXL-97
_cell_angle_alpha 90.00
_cell_angle_beta 98.054(11)
_cell_angle_gamma 90.00
_cell_formula_units_Z 2
_cell_length_a 11.4271(10)
_cell_length_b 6.9958(19)
_cell_length_c 15.189(3)
_cell_measurement_reflns_used 25
_cell_measurement_temperature 295(2)
_cell_measurement_theta_max 12
_cell_measurement_theta_min 2
_cell_volume 1202.3(4)
_computing_cell_refinement 'Nonius CAD4'
_computing_data_collection 'Nonius CAD4'
_computing_data_reduction 'Nonius CAD4'
_computing_molecular_graphics 'WinGX (Farrugia, 1999)'
_computing_publication_material 'WinGX (Farrugia, 1999)'
_computing_structure_refinement 'SHELXL-97 (Sheldrick, 1997)'
_computing_structure_solution 'SHELXS-97 (Sheldrick, 1997)'
_diffrn_ambient_temperature 295(2)
_diffrn_measured_fraction_theta_full 0.999
_diffrn_measured_fraction_theta_max 0.999
_diffrn_measurement_device_type 'Enraf-Nonius CAD4'
_diffrn_measurement_method 'Omega-2theta scans'
_diffrn_radiation_monochromator graphite
_diffrn_radiation_source 'fine-focus sealed tube'
_diffrn_radiation_type MoK\a
_diffrn_radiation_wavelength 0.71073
_diffrn_reflns_av_R_equivalents 0.0204
_diffrn_reflns_av_sigmaI/netI 0.0202
_diffrn_reflns_limit_h_max 13
_diffrn_reflns_limit_h_min -13
_diffrn_reflns_limit_k_max 3
_diffrn_reflns_limit_k_min -8
_diffrn_reflns_limit_l_max 18
_diffrn_reflns_limit_l_min -18
_diffrn_reflns_number 5466
_diffrn_reflns_theta_full 24.99
_diffrn_reflns_theta_max 24.99
_diffrn_reflns_theta_min 2.10
_diffrn_standards_decay_% 1
_diffrn_standards_interval_time 7200
_diffrn_standards_number 3
_exptl_absorpt_coefficient_mu 0.078
_exptl_absorpt_correction_type none
_exptl_absorpt_process_details none
_exptl_crystal_colour 'pale yellow'
_exptl_crystal_density_diffrn 1.195
_exptl_crystal_density_method 'not measured'
_exptl_crystal_description 'rectangular block'
_exptl_crystal_F_000 476
_exptl_crystal_size_max 0.65
_exptl_crystal_size_mid 0.35
_exptl_crystal_size_min 0.35
_refine_diff_density_max 0.266
_refine_diff_density_min -0.183
_refine_diff_density_rms 0.048
_refine_ls_abs_structure_details 'Flack H D (1983), Acta Cryst. A39, 876-881'
_refine_ls_abs_structure_Flack 10(10)
_refine_ls_extinction_method none
_refine_ls_goodness_of_fit_ref 1.080
_refine_ls_hydrogen_treatment mixed
_refine_ls_matrix_type full
_refine_ls_number_parameters 292
_refine_ls_number_reflns 2310
_refine_ls_number_restraints 1
_refine_ls_restrained_S_all 1.080
_refine_ls_R_factor_all 0.0414
_refine_ls_R_factor_gt 0.0380
_refine_ls_shift/su_max 0.000
_refine_ls_shift/su_mean 0.000
_refine_ls_structure_factor_coef Fsqd
_refine_ls_weighting_details 'calc w=1/[\s^2^(Fo^2^)+(0.0762P)^2^+0.0680P] where P=(Fo^2^+2Fc^2^)/3'
_refine_ls_weighting_scheme calc
_refine_ls_wR_factor_gt 0.1006
_refine_ls_wR_factor_ref 0.1038
_reflns_number_gt 2104
_reflns_number_total 2310
_reflns_threshold_expression >2sigma(I)
_cod_data_source_file b513734a.txt
_cod_data_source_block ka2b
_cod_original_sg_symbol_H-M P21
_cod_database_code 7051535

loop_
_symmetry_equiv_pos_as_xyz
'x, y, z'
'-x, y+1/2, -z'

loop_
_atom_site_label
_atom_site_type_symbol
_atom_site_fract_x
_atom_site_fract_y
_atom_site_fract_z
_atom_site_U_iso_or_equiv
_atom_site_adp_type
_atom_site_occupancy
_atom_site_symmetry_multiplicity
_atom_site_calc_flag
_atom_site_refinement_flags
_atom_site_disorder_assembly
_atom_site_disorder_group
C1 C 0.10188(19) 0.6249(3) 0.15756(13) 0.0321(5) Uani 1 1 d . . .
H1 H 0.0491 0.5461 0.1880 0.039 Uiso 1 1 calc R . .
C2 C 0.04150(18) 0.8136(3) 0.13203(14) 0.0312(5) Uani 1 1 d . . .
H2A H -0.0315 0.7901 0.0927 0.037 Uiso 1 1 calc R . .
H2B H 0.0219 0.8763 0.1850 0.037 Uiso 1 1 calc R . .
C3 C 0.1196(2) 0.9432(3) 0.08621(14) 0.0351(5) Uani 1 1 d . . .
H3 H 0.1340 0.8842 0.0302 0.042 Uiso 1 1 calc R . .
C4 C 0.2363(2) 0.9762(3) 0.14420(14) 0.0371(5) Uani 1 1 d . . .
H4A H 0.2225 1.0500 0.1958 0.044 Uiso 1 1 calc R . .
H4B H 0.2869 1.0512 0.1113 0.044 Uiso 1 1 calc R . .
C5 C 0.30045(19) 0.7916(3) 0.17557(14) 0.0353(5) Uani 1 1 d . . .
H5 H 0.3220 0.7275 0.1228 0.042 Uiso 1 1 calc R . .
C6 C 0.41488(19) 0.8343(5) 0.23681(15) 0.0451(6) Uani 1 1 d . . .
H6A H 0.4598 0.9283 0.2086 0.054 Uiso 1 1 calc R . .
H6B H 0.4618 0.7184 0.2449 0.054 Uiso 1 1 calc R . .
C7 C 0.39416(18) 0.9093(4) 0.32802(15) 0.0418(6) Uani 1 1 d . . .
H7A H 0.4697 0.9248 0.3653 0.050 Uiso 1 1 calc R . .
H7B H 0.3566 1.0337 0.3209 0.050 Uiso 1 1 calc R . .
C8 C 0.31698(18) 0.7749(3) 0.37350(14) 0.0335(5) Uani 1 1 d . . .
H8 H 0.3593 0.6538 0.3856 0.040 Uiso 1 1 calc R . .
C9 C 0.19917(17) 0.7342(3) 0.31178(13) 0.0302(4) Uani 1 1 d . . .
H9 H 0.1621 0.8592 0.2989 0.036 Uiso 1 1 calc R . .
C10 C 0.22110(18) 0.6516(3) 0.22013(14) 0.0313(5) Uani 1 1 d . . .
C11 C 0.1112(2) 0.6179(4) 0.35768(15) 0.0418(5) Uani 1 1 d . . .
H11A H 0.0355 0.6163 0.3197 0.050 Uiso 1 1 calc R . .
H11B H 0.1391 0.4871 0.3644 0.050 Uiso 1 1 calc R . .
C12 C 0.09302(19) 0.6952(4) 0.44913(14) 0.0395(6) Uani 1 1 d . . .
H12A H 0.0522 0.8169 0.4418 0.047 Uiso 1 1 calc R . .
H12B H 0.0436 0.6071 0.4768 0.047 Uiso 1 1 calc R . .
C13 C 0.21031(18) 0.7215(3) 0.50978(14) 0.0317(5) Uani 1 1 d . . .
C14 C 0.28739(17) 0.8547(3) 0.46069(13) 0.0315(5) Uani 1 1 d . . .
H14 H 0.2385 0.9677 0.4444 0.038 Uiso 1 1 calc R . .
C15 C 0.38404(19) 0.9215(4) 0.53461(14) 0.0422(6) Uani 1 1 d . . .
H15A H 0.4395 0.8199 0.5538 0.051 Uiso 1 1 calc R . .
H15B H 0.4266 1.0312 0.5163 0.051 Uiso 1 1 calc R . .
C16 C 0.30894(18) 0.9739(4) 0.60663(13) 0.0347(5) Uani 1 1 d . . .
H16 H 0.2824 1.1067 0.5984 0.042 Uiso 1 1 calc R . .
C17 C 0.20011(17) 0.8394(3) 0.59434(14) 0.0319(5) Uani 1 1 d . . .
H17 H 0.1283 0.9176 0.5837 0.038 Uiso 1 1 calc R . .
C18 C 0.2674(3) 0.5253(4) 0.53161(17) 0.0480(6) Uani 1 1 d . . .
H18A H 0.2177 0.4506 0.5642 0.072 Uiso 1 1 calc R . .
H18B H 0.3433 0.5423 0.5669 0.072 Uiso 1 1 calc R . .
H18C H 0.2771 0.4605 0.4774 0.072 Uiso 1 1 calc R . .
C19 C 0.2810(2) 0.4553(4) 0.23216(17) 0.0485(6) Uani 1 1 d . . .
H19A H 0.2997 0.4112 0.1759 0.073 Uiso 1 1 calc R . .
H19B H 0.2284 0.3661 0.2544 0.073 Uiso 1 1 calc R . .
H19C H 0.3522 0.4657 0.2736 0.073 Uiso 1 1 calc R . .
C20 C 0.2056(2) 0.7427(4) 0.68628(15) 0.0394(5) Uani 1 1 d . . .
H20 H 0.2543 0.6274 0.6862 0.047 Uiso 1 1 calc R . .
C21 C 0.0871(2) 0.6848(4) 0.71137(18) 0.0532(7) Uani 1 1 d . . .
H21A H 0.0973 0.6415 0.7719 0.080 Uiso 1 1 calc R . .
H21B H 0.0542 0.5835 0.6730 0.080 Uiso 1 1 calc R . .
H21C H 0.0347 0.7927 0.7051 0.080 Uiso 1 1 calc R . .
C22 C 0.27527(19) 0.8904(4) 0.74557(14) 0.0380(5) Uani 1 1 d . . .
C23 C 0.3309(2) 0.8208(5) 0.83676(16) 0.0525(7) Uani 1 1 d . . .
H23A H 0.3928 0.7296 0.8296 0.063 Uiso 1 1 calc R . .
H23B H 0.2714 0.7552 0.8651 0.063 Uiso 1 1 calc R . .
C24 C 0.3832(2) 0.9841(5) 0.89702(16) 0.0565(8) Uani 1 1 d . . .
H24A H 0.4061 0.9359 0.9568 0.068 Uiso 1 1 calc R . .
H24B H 0.4536 1.0324 0.8755 0.068 Uiso 1 1 calc R . .
C25 C 0.2960(2) 1.1442(5) 0.89918(16) 0.0488(6) Uani 1 1 d . . .
H25 H 0.2292 1.0965 0.9268 0.059 Uiso 1 1 calc R . .
C26 C 0.2508(2) 1.2016(4) 0.80437(16) 0.0430(6) Uani 1 1 d . . .
H26A H 0.1938 1.3043 0.8047 0.052 Uiso 1 1 calc R . .
H26B H 0.3160 1.2487 0.7760 0.052 Uiso 1 1 calc R . .
C27 C 0.3484(3) 1.3166(6) 0.95239(19) 0.0729(10) Uani 1 1 d . . .
H27A H 0.3813 1.2764 1.0111 0.109 Uiso 1 1 calc R . .
H27B H 0.2875 1.4094 0.9564 0.109 Uiso 1 1 calc R . .
H27C H 0.4094 1.3725 0.9232 0.109 Uiso 1 1 calc R . .
O1 O 0.36589(12) 0.9479(3) 0.69633(9) 0.0411(4) Uani 1 1 d . . .
O2 O 0.11912(17) 0.5322(3) 0.07536(12) 0.0407(4) Uani 1 1 d . . .
O3 O 0.06458(19) 1.1263(3) 0.06796(12) 0.0515(5) Uani 1 1 d . . .
O4 O 0.19631(13) 1.0442(3) 0.75446(10) 0.0388(4) Uani 1 1 d . . .
H300 H 0.004(3) 1.104(6) 0.0265(19) 0.059(9) Uiso 1 1 d . . .
H200 H 0.111(4) 0.433(8) 0.085(3) 0.095(16) Uiso 1 1 d . . .

loop_
_atom_site_aniso_label
_atom_site_aniso_U_11
_atom_site_aniso_U_22
_atom_site_aniso_U_33
_atom_site_aniso_U_23
_atom_site_aniso_U_13
_atom_site_aniso_U_12
C1 0.0438(11) 0.0201(10) 0.0317(10) 0.0008(9) 0.0026(9) -0.0032(10)
C2 0.0351(10) 0.0258(11) 0.0316(10) -0.0031(9) 0.0010(8) 0.0030(9)
C3 0.0533(12) 0.0187(10) 0.0321(10) 0.0025(9) 0.0014(9) 0.0035(10)
C4 0.0491(12) 0.0227(11) 0.0401(11) 0.0016(10) 0.0086(9) -0.0083(10)
C5 0.0389(11) 0.0313(12) 0.0366(11) -0.0063(10) 0.0076(9) -0.0001(10)
C6 0.0336(10) 0.0543(16) 0.0484(13) -0.0079(13) 0.0097(9) -0.0051(12)
C7 0.0329(10) 0.0503(16) 0.0412(11) -0.0061(11) 0.0016(8) -0.0107(11)
C8 0.0331(10) 0.0288(12) 0.0371(11) -0.0006(10) -0.0007(8) -0.0006(9)
C9 0.0345(10) 0.0198(10) 0.0344(10) 0.0003(8) -0.0018(8) -0.0001(9)
C10 0.0384(10) 0.0182(10) 0.0361(10) -0.0019(9) 0.0014(8) 0.0021(9)
C11 0.0437(11) 0.0397(13) 0.0401(11) 0.0004(11) -0.0014(9) -0.0173(11)
C12 0.0349(11) 0.0428(14) 0.0401(11) 0.0039(11) 0.0024(9) -0.0114(10)
C13 0.0355(10) 0.0228(10) 0.0359(10) 0.0031(9) 0.0015(8) -0.0029(9)
C14 0.0311(9) 0.0252(11) 0.0365(10) 0.0004(9) -0.0010(8) -0.0030(9)
C15 0.0375(10) 0.0479(15) 0.0404(11) -0.0056(12) 0.0030(9) -0.0112(11)
C16 0.0388(10) 0.0285(11) 0.0350(10) -0.0010(10) -0.0008(8) -0.0042(10)
C17 0.0327(10) 0.0245(11) 0.0368(11) 0.0047(9) -0.0013(8) 0.0017(9)
C18 0.0717(16) 0.0259(13) 0.0451(13) 0.0052(11) 0.0033(11) 0.0089(13)
C19 0.0680(15) 0.0243(12) 0.0496(13) -0.0066(12) -0.0042(12) 0.0134(12)
C20 0.0512(13) 0.0285(12) 0.0378(11) 0.0054(10) 0.0038(9) 0.0038(11)
C21 0.0656(15) 0.0428(16) 0.0522(14) 0.0071(13) 0.0120(12) -0.0094(13)
C22 0.0398(11) 0.0378(14) 0.0361(11) 0.0030(10) 0.0039(8) 0.0074(10)
C23 0.0592(14) 0.0558(18) 0.0406(13) 0.0093(13) 0.0000(11) 0.0165(14)
C24 0.0544(13) 0.079(2) 0.0339(11) 0.0062(14) -0.0026(10) 0.0014(16)
C25 0.0513(13) 0.0562(17) 0.0403(12) -0.0026(13) 0.0118(10) -0.0094(14)
C26 0.0465(13) 0.0375(13) 0.0460(12) -0.0043(11) 0.0106(10) -0.0024(11)
C27 0.090(2) 0.081(3) 0.0475(15) -0.0150(17) 0.0094(14) -0.031(2)
O1 0.0382(7) 0.0489(10) 0.0345(7) -0.0027(8) -0.0006(6) 0.0013(8)
O2 0.0623(10) 0.0201(8) 0.0372(8) -0.0071(7) -0.0018(7) -0.0036(8)
O3 0.0796(13) 0.0175(8) 0.0503(10) 0.0041(8) -0.0157(9) 0.0050(9)
O4 0.0383(7) 0.0336(8) 0.0430(8) -0.0010(8) 0.0001(6) 0.0041(8)

loop_
_atom_type_symbol
_atom_type_description
_atom_type_scat_dispersion_real
_atom_type_scat_dispersion_imag
_atom_type_scat_source
C C 0.0033 0.0000 'International Tables Vol C Tables 4.2.6.8 and 6.1.1.4'
H H 0.0000 0.0000 'International Tables Vol C Tables 4.2.6.8 and 6.1.1.4'
O O 0.0106 0.0000 'International Tables Vol C Tables 4.2.6.8 and 6.1.1.4'

loop_
_geom_angle_atom_site_label_1
_geom_angle_atom_site_label_2
_geom_angle_atom_site_label_3
_geom_angle
_geom_angle_site_symmetry_1
_geom_angle_site_symmetry_3
_geom_angle_publ_flag
O2 C1 C2 106.42(17) . . ?
O2 C1 C10 111.53(17) . . ?
C2 C1 C10 112.31(17) . . ?
O2 C1 H1 108.8 . . ?
C2 C1 H1 108.8 . . ?
C10 C1 H1 108.8 . . ?
C3 C2 C1 111.33(17) . . ?
C3 C2 H2A 109.4 . . ?
C1 C2 H2A 109.4 . . ?
C3 C2 H2B 109.4 . . ?
C1 C2 H2B 109.4 . . ?
H2A C2 H2B 108.0 . . ?
O3 C3 C2 110.68(19) . . ?
O3 C3 C4 107.65(18) . . ?
C2 C3 C4 110.73(17) . . ?
O3 C3 H3 109.2 . . ?
C2 C3 H3 109.2 . . ?
C4 C3 H3 109.2 . . ?
C3 C4 C5 113.52(18) . . ?
C3 C4 H4A 108.9 . . ?
C5 C4 H4A 108.9 . . ?
C3 C4 H4B 108.9 . . ?
C5 C4 H4B 108.9 . . ?
H4A C4 H4B 107.7 . . ?
C6 C5 C4 111.0(2) . . ?
C6 C5 C10 111.15(19) . . ?
C4 C5 C10 112.64(17) . . ?
C6 C5 H5 107.3 . . ?
C4 C5 H5 107.3 . . ?
C10 C5 H5 107.2 . . ?
C5 C6 C7 113.03(17) . . ?
C5 C6 H6A 109.0 . . ?
C7 C6 H6A 109.0 . . ?
C5 C6 H6B 109.0 . . ?
C7 C6 H6B 109.0 . . ?
H6A C6 H6B 107.8 . . ?
C8 C7 C6 111.9(2) . . ?
C8 C7 H7A 109.2 . . ?
C6 C7 H7A 109.2 . . ?
C8 C7 H7B 109.2 . . ?
C6 C7 H7B 109.2 . . ?
H7A C7 H7B 107.9 . . ?
C14 C8 C7 112.54(19) . . ?
C14 C8 C9 108.26(16) . . ?
C7 C8 C9 110.34(17) . . ?
C14 C8 H8 108.5 . . ?
C7 C8 H8 108.5 . . ?
C9 C8 H8 108.5 . . ?
C11 C9 C8 112.96(17) . . ?
C11 C9 C10 113.99(18) . . ?
C8 C9 C10 111.84(16) . . ?
C11 C9 H9 105.7 . . ?
C8 C9 H9 105.7 . . ?
C10 C9 H9 105.7 . . ?
C19 C10 C5 109.81(18) . . ?
C19 C10 C1 107.61(18) . . ?
C5 C10 C1 108.87(17) . . ?
C19 C10 C9 110.50(19) . . ?
C5 C10 C9 109.38(17) . . ?
C1 C10 C9 110.63(16) . . ?
C12 C11 C9 113.9(2) . . ?
C12 C11 H11A 108.8 . . ?
C9 C11 H11A 108.8 . . ?
C12 C11 H11B 108.8 . . ?
C9 C11 H11B 108.8 . . ?
H11A C11 H11B 107.7 . . ?
C13 C12 C11 111.75(18) . . ?
C13 C12 H12A 109.3 . . ?
C11 C12 H12A 109.3 . . ?
C13 C12 H12B 109.3 . . ?
C11 C12 H12B 109.3 . . ?
H12A C12 H12B 107.9 . . ?
C12 C13 C18 109.5(2) . . ?
C12 C13 C14 107.05(17) . . ?
C18 C13 C14 112.92(19) . . ?
C12 C13 C17 113.82(17) . . ?
C18 C13 C17 112.15(18) . . ?
C14 C13 C17 101.18(17) . . ?
C8 C14 C15 121.68(18) . . ?
C8 C14 C13 114.28(19) . . ?
C15 C14 C13 103.38(17) . . ?
C8 C14 H14 105.4 . . ?
C15 C14 H14 105.4 . . ?
C13 C14 H14 105.4 . . ?
C16 C15 C14 100.27(17) . . ?
C16 C15 H15A 111.7 . . ?
C14 C15 H15A 111.7 . . ?
C16 C15 H15B 111.7 . . ?
C14 C15 H15B 111.7 . . ?
H15A C15 H15B 109.5 . . ?
O1 C16 C15 115.08(18) . . ?
O1 C16 C17 106.67(17) . . ?
C15 C16 C17 106.88(19) . . ?
O1 C16 H16 109.3 . . ?
C15 C16 H16 109.3 . . ?
C17 C16 H16 109.3 . . ?
C13 C17 C20 121.3(2) . . ?
C13 C17 C16 105.76(16) . . ?
C20 C17 C16 103.10(16) . . ?
C13 C17 H17 108.7 . . ?
C20 C17 H17 108.7 . . ?
C16 C17 H17 108.7 . . ?
C13 C18 H18A 109.5 . . ?
C13 C18 H18B 109.5 . . ?
H18A C18 H18B 109.5 . . ?
C13 C18 H18C 109.5 . . ?
H18A C18 H18C 109.5 . . ?
H18B C18 H18C 109.5 . . ?
C10 C19 H19A 109.5 . . ?
C10 C19 H19B 109.5 . . ?
H19A C19 H19B 109.5 . . ?
C10 C19 H19C 109.5 . . ?
H19A C19 H19C 109.5 . . ?
H19B C19 H19C 109.5 . . ?
C21 C20 C22 116.5(2) . . ?
C21 C20 C17 114.9(2) . . ?
C22 C20 C17 100.90(18) . . ?
C21 C20 H20 108.0 . . ?
C22 C20 H20 108.0 . . ?
C17 C20 H20 108.0 . . ?
C20 C21 H21A 109.5 . . ?
C20 C21 H21B 109.5 . . ?
H21A C21 H21B 109.5 . . ?
C20 C21 H21C 109.5 . . ?
H21A C21 H21C 109.5 . . ?
H21B C21 H21C 109.5 . . ?
O1 C22 O4 110.8(2) . . ?
O1 C22 C20 103.96(18) . . ?
O4 C22 C20 106.49(18) . . ?
O1 C22 C23 109.18(19) . . ?
O4 C22 C23 110.2(2) . . ?
C20 C22 C23 116.0(2) . . ?
C22 C23 C24 112.6(2) . . ?
C22 C23 H23A 109.1 . . ?
C24 C23 H23A 109.1 . . ?
C22 C23 H23B 109.1 . . ?
C24 C23 H23B 109.1 . . ?
H23A C23 H23B 107.8 . . ?
C25 C24 C23 111.4(2) . . ?
C25 C24 H24A 109.4 . . ?
C23 C24 H24A 109.4 . . ?
C25 C24 H24B 109.4 . . ?
C23 C24 H24B 109.4 . . ?
H24A C24 H24B 108.0 . . ?
C24 C25 C26 108.4(2) . . ?
C24 C25 C27 112.9(2) . . ?
C26 C25 C27 110.5(3) . . ?
C24 C25 H25 108.3 . . ?
C26 C25 H25 108.3 . . ?
C27 C25 H25 108.3 . . ?
O4 C26 C25 111.4(2) . . ?
O4 C26 H26A 109.3 . . ?
C25 C26 H26A 109.3 . . ?
O4 C26 H26B 109.3 . . ?
C25 C26 H26B 109.3 . . ?
H26A C26 H26B 108.0 . . ?
C25 C27 H27A 109.5 . . ?
C25 C27 H27B 109.5 . . ?
H27A C27 H27B 109.5 . . ?
C25 C27 H27C 109.5 . . ?
H27A C27 H27C 109.5 . . ?
H27B C27 H27C 109.5 . . ?
C22 O1 C16 105.59(16) . . ?
C1 O2 H200 103(4) . . ?
C3 O3 H300 105(3) . . ?
C22 O4 C26 113.47(17) . . ?

loop_
_geom_bond_atom_site_label_1
_geom_bond_atom_site_label_2
_geom_bond_distance
_geom_bond_site_symmetry_2
_geom_bond_publ_flag
C1 O2 1.445(3) . ?
C1 C2 1.515(3) . ?
C1 C10 1.559(3) . ?
C1 H1 0.9800 . ?
C2 C3 1.509(3) . ?
C2 H2A 0.9700 . ?
C2 H2B 0.9700 . ?
C3 O3 1.437(3) . ?
C3 C4 1.509(3) . ?
C3 H3 0.9800 . ?
C4 C5 1.528(3) . ?
C4 H4A 0.9700 . ?
C4 H4B 0.9700 . ?
C5 C6 1.524(3) . ?
C5 C10 1.553(3) . ?
C5 H5 0.9800 . ?
C6 C7 1.531(3) . ?
C6 H6A 0.9700 . ?
C6 H6B 0.9700 . ?
C7 C8 1.520(3) . ?
C7 H7A 0.9700 . ?
C7 H7B 0.9700 . ?
C8 C14 1.518(3) . ?
C8 C9 1.555(3) . ?
C8 H8 0.9800 . ?
C9 C11 1.535(3) . ?
C9 C10 1.560(3) . ?
C9 H9 0.9800 . ?
C10 C19 1.534(3) . ?
C11 C12 1.531(3) . ?
C11 H11A 0.9700 . ?
C11 H11B 0.9700 . ?
C12 C13 1.527(3) . ?
C12 H12A 0.9700 . ?
C12 H12B 0.9700 . ?
C13 C18 1.536(3) . ?
C13 C14 1.544(3) . ?
C13 C17 1.545(3) . ?
C14 C15 1.534(3) . ?
C14 H14 0.9800 . ?
C15 C16 1.527(3) . ?
C15 H15A 0.9700 . ?
C15 H15B 0.9700 . ?
C16 O1 1.437(3) . ?
C16 C17 1.550(3) . ?
C16 H16 0.9800 . ?
C17 C20 1.545(3) . ?
C17 H17 0.9800 . ?
C18 H18A 0.9600 . ?
C18 H18B 0.9600 . ?
C18 H18C 0.9600 . ?
C19 H19A 0.9600 . ?
C19 H19B 0.9600 . ?
C19 H19C 0.9600 . ?
C20 C21 1.512(3) . ?
C20 C22 1.520(3) . ?
C20 H20 0.9800 . ?
C21 H21A 0.9600 . ?
C21 H21B 0.9600 . ?
C21 H21C 0.9600 . ?
C22 O1 1.418(3) . ?
C22 O4 1.423(3) . ?
C22 C23 1.521(3) . ?
C23 C24 1.532(4) . ?
C23 H23A 0.9700 . ?
C23 H23B 0.9700 . ?
C24 C25 1.503(4) . ?
C24 H24A 0.9700 . ?
C24 H24B 0.9700 . ?
C25 C26 1.515(4) . ?
C25 C27 1.527(4) . ?
C25 H25 0.9800 . ?
C26 O4 1.429(3) . ?
C26 H26A 0.9700 . ?
C26 H26B 0.9700 . ?
C27 H27A 0.9600 . ?
C27 H27B 0.9600 . ?
C27 H27C 0.9600 . ?
O2 H200 0.72(5) . ?
O3 H300 0.88(3) . ?

loop_
_geom_torsion_atom_site_label_1
_geom_torsion_atom_site_label_2
_geom_torsion_atom_site_label_3
_geom_torsion_atom_site_label_4
_geom_torsion
_geom_torsion_site_symmetry_1
_geom_torsion_site_symmetry_2
_geom_torsion_site_symmetry_3
_geom_torsion_site_symmetry_4
_geom_torsion_publ_flag
O2 C1 C2 C3 -63.9(2) . . . . ?
C10 C1 C2 C3 58.4(2) . . . . ?
C1 C2 C3 O3 -175.99(16) . . . . ?
C1 C2 C3 C4 -56.7(2) . . . . ?
O3 C3 C4 C5 175.16(18) . . . . ?
C2 C3 C4 C5 54.1(2) . . . . ?
C3 C4 C5 C6 -177.66(17) . . . . ?
C3 C4 C5 C10 -52.3(2) . . . . ?
C4 C5 C6 C7 71.3(3) . . . . ?
C10 C5 C6 C7 -54.9(3) . . . . ?
C5 C6 C7 C8 54.8(3) . . . . ?
C6 C7 C8 C14 -175.38(19) . . . . ?
C6 C7 C8 C9 -54.3(3) . . . . ?
C14 C8 C9 C11 -49.9(3) . . . . ?
C7 C8 C9 C11 -173.4(2) . . . . ?
C14 C8 C9 C10 179.94(18) . . . . ?
C7 C8 C9 C10 56.4(2) . . . . ?
C6 C5 C10 C19 -66.5(2) . . . . ?
C4 C5 C10 C19 168.22(18) . . . . ?
C6 C5 C10 C1 175.92(18) . . . . ?
C4 C5 C10 C1 50.6(2) . . . . ?
C6 C5 C10 C9 54.9(2) . . . . ?
C4 C5 C10 C9 -70.4(2) . . . . ?
O2 C1 C10 C19 -53.9(2) . . . . ?
C2 C1 C10 C19 -173.23(19) . . . . ?
O2 C1 C10 C5 65.1(2) . . . . ?
C2 C1 C10 C5 -54.3(2) . . . . ?
O2 C1 C10 C9 -174.67(18) . . . . ?
C2 C1 C10 C9 66.0(2) . . . . ?
C11 C9 C10 C19 -65.0(2) . . . . ?
C8 C9 C10 C19 64.6(2) . . . . ?
C11 C9 C10 C5 173.98(18) . . . . ?
C8 C9 C10 C5 -56.4(2) . . . . ?
C11 C9 C10 C1 54.1(2) . . . . ?
C8 C9 C10 C1 -176.28(17) . . . . ?
C8 C9 C11 C12 48.9(3) . . . . ?
C10 C9 C11 C12 177.96(19) . . . . ?
C9 C11 C12 C13 -52.6(3) . . . . ?
C11 C12 C13 C18 -66.4(3) . . . . ?
C11 C12 C13 C14 56.3(3) . . . . ?
C11 C12 C13 C17 167.2(2) . . . . ?
C7 C8 C14 C15 -54.1(3) . . . . ?
C9 C8 C14 C15 -176.3(2) . . . . ?
C7 C8 C14 C13 -179.28(17) . . . . ?
C9 C8 C14 C13 58.5(2) . . . . ?
C12 C13 C14 C8 -62.2(2) . . . . ?
C18 C13 C14 C8 58.4(2) . . . . ?
C17 C13 C14 C8 178.43(17) . . . . ?
C12 C13 C14 C15 163.47(19) . . . . ?
C18 C13 C14 C15 -76.0(2) . . . . ?
C17 C13 C14 C15 44.0(2) . . . . ?
C8 C14 C15 C16 -176.6(2) . . . . ?
C13 C14 C15 C16 -46.5(2) . . . . ?
C14 C15 C16 O1 149.0(2) . . . . ?
C14 C15 C16 C17 30.8(2) . . . . ?
C12 C13 C17 C20 105.1(2) . . . . ?
C18 C13 C17 C20 -19.9(3) . . . . ?
C14 C13 C17 C20 -140.45(19) . . . . ?
C12 C13 C17 C16 -138.35(19) . . . . ?
C18 C13 C17 C16 96.7(2) . . . . ?
C14 C13 C17 C16 -23.9(2) . . . . ?
O1 C16 C17 C13 -127.89(18) . . . . ?
C15 C16 C17 C13 -4.3(2) . . . . ?
O1 C16 C17 C20 0.4(2) . . . . ?
C15 C16 C17 C20 124.0(2) . . . . ?
C13 C17 C20 C21 -91.7(3) . . . . ?
C16 C17 C20 C21 150.4(2) . . . . ?
C13 C17 C20 C22 142.19(19) . . . . ?
C16 C17 C20 C22 24.3(2) . . . . ?
C21 C20 C22 O1 -167.2(2) . . . . ?
C17 C20 C22 O1 -42.2(2) . . . . ?
C21 C20 C22 O4 -50.2(3) . . . . ?
C17 C20 C22 O4 74.9(2) . . . . ?
C21 C20 C22 C23 72.9(3) . . . . ?
C17 C20 C22 C23 -162.0(2) . . . . ?
O1 C22 C23 C24 71.6(3) . . . . ?
O4 C22 C23 C24 -50.3(3) . . . . ?
C20 C22 C23 C24 -171.4(2) . . . . ?
C22 C23 C24 C25 50.1(3) . . . . ?
C23 C24 C25 C26 -52.5(3) . . . . ?
C23 C24 C25 C27 -175.2(2) . . . . ?
C24 C25 C26 O4 58.6(3) . . . . ?
C27 C25 C26 O4 -177.3(2) . . . . ?
O4 C22 O1 C16 -69.9(2) . . . . ?
C20 C22 O1 C16 44.2(2) . . . . ?
C23 C22 O1 C16 168.6(2) . . . . ?
C15 C16 O1 C22 -145.8(2) . . . . ?
C17 C16 O1 C22 -27.4(2) . . . . ?
O1 C22 O4 C26 -64.0(2) . . . . ?
C20 C22 O4 C26 -176.40(17) . . . . ?
C23 C22 O4 C26 57.0(3) . . . . ?
C25 C26 O4 C22 -62.6(3) . . . . ?

loop_
_cod_related_entry_id
_cod_related_entry_database
_cod_related_entry_code
1 ChemSpider 5256879
